data_2016527
loop_
_publ_author_name
'Reece, Hayley A.'
'Levendis, Demetrius C.'

_publ_section_title
;
 Polymorphs of gabapentin
;
_journal_coeditor_code TR3031
_journal_issue 3
_journal_name_full 'Acta Crystallographica Section C'
_journal_page_first o105
_journal_page_last o108
_journal_paper_doi 10.1107/S0108270107066279
_journal_volume 64
_journal_year 2008
_chemical_formula_iupac 'C9 H17 N O2'
_chemical_formula_moiety 'C9 H17 N O2'
_chemical_formula_sum 'C9 H17 N O2'
_chemical_formula_weight 171.24
_chemical_melting_point 437
_chemical_name_common \g-gabapentin
_chemical_name_systematic
;
1-(ammoniomethyl)cycloheaxaneacetate
;
_space_group_IT_number 15
_symmetry_cell_setting monoclinic
_symmetry_space_group_name_Hall '-C 2yc'
_symmetry_space_group_name_H-M 'C 1 2/c 1'
_atom_sites_solution_hydrogens geom
_atom_sites_solution_primary direct
_atom_sites_solution_secondary difmap
_cell_angle_alpha 90.00
_cell_angle_beta 108.316(2)
_cell_angle_gamma 90.00
_cell_formula_units_Z 8
_cell_length_a 30.5452(11)
_cell_length_b 5.9268(2)
_cell_length_c 10.8841(4)
_cell_measurement_reflns_used 2596
_cell_measurement_temperature 173(2)
_cell_measurement_theta_max 27.87
_cell_measurement_theta_min 2.81
_cell_volume 1870.58(12)
_computing_cell_refinement 'SAINT-NT (Bruker, 2005)'
_computing_data_collection 'APEX2 (Bruker, 2005)'
_computing_data_reduction 'SAINT-NT (Bruker, 2005)'
_computing_molecular_graphics 'SHELXTL (Bruker, 1999) and DIAMOND (Brandenburg, 2004)'
_computing_publication_material 'SHELXTL (Bruker, 1999), ORTEP-3 (Farrugia, 1997) and PLATON (Spek, 2003)'
_computing_structure_refinement 'SHELXTL (Bruker, 1999)'
_computing_structure_solution 'SHELXTL (Bruker, 1999)'
_diffrn_ambient_temperature 173(2)
_diffrn_measured_fraction_theta_full 1.000
_diffrn_measured_fraction_theta_max 1.000
_diffrn_measurement_device_type 'Bruker APEXII CCD detector'
_diffrn_measurement_method 'omega scans'
_diffrn_radiation_monochromator graphite
_diffrn_radiation_source 'fine-focus sealed tube'
_diffrn_radiation_type MoK\a
_diffrn_radiation_wavelength 0.71073
_diffrn_reflns_av_R_equivalents 0.0311
_diffrn_reflns_av_sigmaI/netI 0.0269
_diffrn_reflns_limit_h_max 37
_diffrn_reflns_limit_h_min -38
_diffrn_reflns_limit_k_max 7
_diffrn_reflns_limit_k_min -7
_diffrn_reflns_limit_l_max 13
_diffrn_reflns_limit_l_min -13
_diffrn_reflns_number 7746
_diffrn_reflns_theta_full 26.99
_diffrn_reflns_theta_max 26.99
_diffrn_reflns_theta_min 1.40
_exptl_absorpt_coefficient_mu 0.085
_exptl_absorpt_correction_type none
_exptl_crystal_colour colourless
_exptl_crystal_density_diffrn 1.216
_exptl_crystal_density_method 'not measured'
_exptl_crystal_description plate
_exptl_crystal_F_000 752
_exptl_crystal_size_max 0.58
_exptl_crystal_size_mid 0.49
_exptl_crystal_size_min 0.11
_refine_diff_density_max 0.244
_refine_diff_density_min -0.165
_refine_ls_extinction_method none
_refine_ls_goodness_of_fit_ref 1.059
_refine_ls_hydrogen_treatment constr
_refine_ls_matrix_type full
_refine_ls_number_parameters 110
_refine_ls_number_reflns 2042
_refine_ls_number_restraints 0
_refine_ls_restrained_S_all 1.059
_refine_ls_R_factor_all 0.0599
_refine_ls_R_factor_gt 0.0461
_refine_ls_shift/su_max 0.002
_refine_ls_shift/su_mean 0.000
_refine_ls_structure_factor_coef Fsqd
_refine_ls_weighting_details 'calc w=1/[\s^2^(Fo^2^)+(0.0542P)^2^+1.3490P] where P=(Fo^2^+2Fc^2^)/3'
_refine_ls_weighting_scheme calc
_refine_ls_wR_factor_gt 0.1149
_refine_ls_wR_factor_ref 0.1246
_reflns_number_gt 1608
_reflns_number_total 2042
_reflns_threshold_expression >2sigma(I)
_cod_data_source_file tr3031.cif
_cod_data_source_block II
_cod_depositor_comments
;
The following automatic conversions were performed:
'_symmetry_cell_setting' value 'Monoclinic' changed to 'monoclinic'
according to '/home/saulius/struct/CIF-dictionaries/cif_core.dic'
dictionary named 'cif_core.dic' version 2.4.1 from 2010-06-29.

Automatic conversion script
Id: cif_fix_enum 1527 2010-12-29 10:47:43Z saulius 

The following automatic conversions were performed:

'_symmetry_cell_setting' value 'Monoclinic' changed to 'monoclinic'
according to /home/saulius/struct/CIF-dictionaries/cif_core.dic
dictionary named 'cif_core.dic' version 2.4.1 from 2010-06-29.

Automatic conversion script
Id: cif_fix_values 1715 2011-07-08 13:25:40Z adriana 
;
_cod_original_sg_symbol_H-M C2/c
_cod_database_code 2016527
_cod_database_fobs_code 2016527

loop_
_symmetry_equiv_pos_as_xyz
'x, y, z'
'-x, y, -z+1/2'
'x+1/2, y+1/2, z'
'-x+1/2, y+1/2, -z+1/2'
'-x, -y, -z'
'x, -y, z-1/2'
'-x+1/2, -y+1/2, -z'
'x+1/2, -y+1/2, z-1/2'

loop_
_atom_site_type_symbol
_atom_site_label
_atom_site_fract_x
_atom_site_fract_y
_atom_site_fract_z
_atom_site_U_iso_or_equiv
_atom_site_adp_type
_atom_site_calc_flag
_atom_site_refinement_flags
_atom_site_occupancy
C C1 0.36190(5) 0.2176(3) 0.72157(14) 0.0310(3) Uani d . 1
C C2 0.30226(5) 0.2639(3) 0.48949(14) 0.0311(3) Uani d . 1
C C3 0.32851(6) 0.1096(3) 0.59961(14) 0.0334(4) Uani d . 1
H H3 0.3463 0.0014 0.5648 0.040 Uiso calc R 1
H H4 0.3056 0.0210 0.6265 0.040 Uiso calc R 1
C C4 0.33683(5) 0.3708(3) 0.79133(15) 0.0331(4) Uani d . 1
H H1 0.3587 0.4123 0.8767 0.040 Uiso calc R 1
H H2 0.3279 0.5115 0.7406 0.040 Uiso calc R 1
C C5 0.39772(6) 0.3621(3) 0.68455(18) 0.0433(4) Uani d . 1
H H5 0.4101 0.2736 0.6257 0.052 Uiso calc R 1
H H6 0.3821 0.4966 0.6365 0.052 Uiso calc R 1
C C6 0.38743(6) 0.0247(3) 0.81054(16) 0.0389(4) Uani d . 1
H H13 0.3651 -0.0573 0.8432 0.047 Uiso calc R 1
H H14 0.3991 -0.0827 0.7586 0.047 Uiso calc R 1
C C7 0.43791(7) 0.4397(4) 0.8004(2) 0.0576(5) Uani d . 1
H H7 0.4604 0.5230 0.7691 0.069 Uiso calc R 1
H H8 0.4263 0.5439 0.8542 0.069 Uiso calc R 1
C C8 0.46176(7) 0.2409(4) 0.8823(2) 0.0649(6) Uani d . 1
H H9 0.4763 0.1451 0.8314 0.078 Uiso calc R 1
H H10 0.4864 0.2968 0.9592 0.078 Uiso calc R 1
C C9 0.42760(7) 0.1015(4) 0.92549(18) 0.0530(5) Uani d . 1
H H11 0.4157 0.1925 0.9845 0.064 Uiso calc R 1
H H12 0.4435 -0.0322 0.9739 0.064 Uiso calc R 1
N N1 0.29507(4) 0.2717(2) 0.81185(12) 0.0332(3) Uani d . 1
H H15 0.2711 0.2793 0.7369 0.050 Uiso calc R 1
H H16 0.2879 0.3501 0.8748 0.050 Uiso calc R 1
H H17 0.3006 0.1249 0.8364 0.050 Uiso calc R 1
O O1 0.29105(4) 0.1805(2) 0.37705(10) 0.0381(3) Uani d . 1
O O2 0.29272(4) 0.4596(2) 0.51366(11) 0.0418(3) Uani d . 1

loop_
_atom_site_aniso_label
_atom_site_aniso_U_11
_atom_site_aniso_U_22
_atom_site_aniso_U_33
_atom_site_aniso_U_12
_atom_site_aniso_U_13
_atom_site_aniso_U_23
C1 0.0362(8) 0.0254(7) 0.0307(7) 0.0041(6) 0.0093(6) 0.0027(6)
C2 0.0329(8) 0.0308(8) 0.0302(7) 0.0003(6) 0.0108(6) 0.0034(6)
C3 0.0449(9) 0.0270(8) 0.0289(8) 0.0046(6) 0.0122(7) 0.0005(6)
C4 0.0383(8) 0.0261(8) 0.0332(8) 0.0011(6) 0.0087(6) -0.0032(6)
C5 0.0442(9) 0.0379(9) 0.0499(10) 0.0016(7) 0.0180(8) 0.0069(8)
C6 0.0438(9) 0.0322(8) 0.0385(9) 0.0086(7) 0.0099(7) 0.0056(7)
C7 0.0399(10) 0.0500(12) 0.0771(14) -0.0055(9) 0.0102(9) 0.0043(11)
C8 0.0391(10) 0.0626(14) 0.0783(15) 0.0056(9) -0.0026(10) 0.0015(12)
C9 0.0513(11) 0.0503(11) 0.0461(11) 0.0142(9) -0.0006(8) 0.0079(9)
N1 0.0364(7) 0.0308(7) 0.0295(6) 0.0048(5) 0.0061(5) -0.0038(5)
O1 0.0444(7) 0.0380(6) 0.0287(6) 0.0000(5) 0.0071(5) 0.0001(5)
O2 0.0570(7) 0.0319(6) 0.0369(6) 0.0118(5) 0.0154(5) 0.0056(5)

loop_
_atom_type_symbol
_atom_type_description
_atom_type_scat_dispersion_real
_atom_type_scat_dispersion_imag
_atom_type_scat_source
C C 0.0033 0.0016 'International Tables Vol C Tables 4.2.6.8 and 6.1.1.4'
H H 0.0000 0.0000 'International Tables Vol C Tables 4.2.6.8 and 6.1.1.4'
N N 0.0061 0.0033 'International Tables Vol C Tables 4.2.6.8 and 6.1.1.4'
O O 0.0106 0.0060 'International Tables Vol C Tables 4.2.6.8 and 6.1.1.4'

loop_
_geom_angle_atom_site_label_1
_geom_angle_atom_site_label_2
_geom_angle_atom_site_label_3
_geom_angle
C4 C1 C3 112.05(12)
C4 C1 C5 107.87(13)
C3 C1 C5 109.82(13)
C4 C1 C6 111.14(13)
C3 C1 C6 107.51(13)
C5 C1 C6 108.42(13)
O2 C2 O1 124.01(14)
O2 C2 C3 119.65(13)
O1 C2 C3 116.34(13)
C2 C3 C1 118.21(13)
C2 C3 H3 107.8
C1 C3 H3 107.8
C2 C3 H4 107.8
C1 C3 H4 107.8
H3 C3 H4 107.1
N1 C4 C1 115.27(13)
N1 C4 H1 108.5
C1 C4 H1 108.5
N1 C4 H2 108.5
C1 C4 H2 108.5
H1 C4 H2 107.5
C7 C5 C1 113.85(15)
C7 C5 H5 108.8
C1 C5 H5 108.8
C7 C5 H6 108.8
C1 C5 H6 108.8
H5 C5 H6 107.7
C9 C6 C1 114.37(14)
C9 C6 H13 108.7
C1 C6 H13 108.7
C9 C6 H14 108.7
C1 C6 H14 108.7
H13 C6 H14 107.6
C8 C7 C5 111.32(17)
C8 C7 H7 109.4
C5 C7 H7 109.4
C8 C7 H8 109.4
C5 C7 H8 109.4
H7 C7 H8 108.0
C9 C8 C7 110.78(16)
C9 C8 H9 109.5
C7 C8 H9 109.5
C9 C8 H10 109.5
C7 C8 H10 109.5
H9 C8 H10 108.1
C8 C9 C6 111.33(16)
C8 C9 H11 109.4
C6 C9 H11 109.4
C8 C9 H12 109.4
C6 C9 H12 109.4
H11 C9 H12 108.0
C4 N1 H15 109.5
C4 N1 H16 109.5
H15 N1 H16 109.5
C4 N1 H17 109.5
H15 N1 H17 109.5
H16 N1 H17 109.5

loop_
_geom_bond_atom_site_label_1
_geom_bond_atom_site_label_2
_geom_bond_distance
C1 C4 1.534(2)
C1 C3 1.537(2)
C1 C5 1.539(2)
C1 C6 1.542(2)
C2 O2 1.2440(19)
C2 O1 1.2632(19)
C2 C3 1.520(2)
C3 H3 0.9900
C3 H4 0.9900
C4 N1 1.484(2)
C4 H1 0.9900
C4 H2 0.9900
C5 C7 1.528(3)
C5 H5 0.9900
C5 H6 0.9900
C6 C9 1.521(2)
C6 H13 0.9900
C6 H14 0.9900
C7 C8 1.518(3)
C7 H7 0.9900
C7 H8 0.9900
C8 C9 1.517(3)
C8 H9 0.9900
C8 H10 0.9900
C9 H11 0.9900
C9 H12 0.9900
N1 H15 0.9100
N1 H16 0.9100
N1 H17 0.9100

loop_
_geom_hbond_atom_site_label_D
_geom_hbond_atom_site_label_H
_geom_hbond_atom_site_label_A
_geom_hbond_site_symmetry_A
_geom_hbond_distance_DH
_geom_hbond_distance_HA
_geom_hbond_distance_DA
_geom_hbond_angle_DHA
N1 H15 O1 7_556 0.91 1.93 2.7980(16) 159
N1 H16 O2 6_566 0.91 1.85 2.7324(17) 161
N1 H17 O1 6_556 0.91 1.91 2.7851(18) 161

loop_
_geom_torsion_atom_site_label_1
_geom_torsion_atom_site_label_2
_geom_torsion_atom_site_label_3
_geom_torsion_atom_site_label_4
_geom_torsion
O2 C2 C3 C1 -29.1(2)
O1 C2 C3 C1 151.56(14)
C4 C1 C3 C2 63.47(18)
C5 C1 C3 C2 -56.38(18)
C6 C1 C3 C2 -174.14(14)
C3 C1 C4 N1 47.74(17)
C5 C1 C4 N1 168.72(13)
C6 C1 C4 N1 -72.56(17)
C4 C1 C5 C7 68.85(18)
C3 C1 C5 C7 -168.79(15)
C6 C1 C5 C7 -51.60(19)
C4 C1 C6 C9 -66.85(19)
C3 C1 C6 C9 170.20(14)
C5 C1 C6 C9 51.54(19)
C1 C5 C7 C8 55.5(2)
C5 C7 C8 C9 -55.8(3)
C7 C8 C9 C6 55.4(2)
C1 C6 C9 C8 -55.0(2)

loop_
_cod_related_entry_id
_cod_related_entry_database
_cod_related_entry_code
1 ChemSpider 3328
